data_7159419
loop_
_publ_author_name
'Kurup, Harikrishnan M.'
'Kvach, Maksim V.'
'Harjes, Stefan'
'Jameson, Geoffrey B.'
'Harjes, Elena'
'Filichev, Vyacheslav V.'

_publ_section_title
;
 Seven-membered ring nucleobases as inhibitors of human cytidine deaminase
 and APOBEC3A.
;
_journal_issue 24
_journal_name_full 'Organic &amp; biomolecular chemistry'
_journal_page_first 5117
_journal_page_last 5128
_journal_paper_doi 10.1039/d3ob00392b
_journal_volume 21
_journal_year 2023
_chemical_absolute_configuration rmad
_chemical_formula_moiety 'C34 H37 N O7'
_chemical_formula_sum 'C34 H37 N O7'
_chemical_formula_weight 571.64
_chemical_name_systematic
'1-[2-deoxy-3,5-bis-O-(4-methylbenzoyl)-\b-D-erythro-pentofuranosyl]-(S)-5-benzyloxyazepan-2-one '
_space_group_crystal_system monoclinic
_space_group_IT_number 5
_space_group_name_Hall 'C 2y'
_space_group_name_H-M_alt 'C 1 2 1'
_atom_sites_solution_hydrogens geom
_audit_creation_date 2022-09-07
_audit_creation_method
;
Olex2 1.2
(compiled 2018.05.29 svn.r3508 for OlexSys, GUI svn.r5506)
;
_audit_update_record
;
2022-09-14 deposited with the CCDC.	2023-05-23 downloaded from the CCDC.
;
_cell_angle_alpha 90
_cell_angle_beta 106.418(2)
_cell_angle_gamma 90
_cell_formula_units_Z 4
_cell_length_a 33.3058(16)
_cell_length_b 5.5217(3)
_cell_length_c 17.9538(8)
_cell_measurement_reflns_used 9873
_cell_measurement_temperature 150.0
_cell_measurement_theta_max 58.810
_cell_measurement_theta_min 2.566
_cell_volume 3167.2(3)
_computing_cell_refinement 'SAINT V8.40B (?, 2016)'
_computing_data_reduction 'SAINT V8.40B (?, 2016)'
_computing_molecular_graphics 'Olex2 (Dolomanov et al., 2009)'
_computing_publication_material 'Olex2 (Dolomanov et al., 2009)'
_computing_structure_refinement 'ShelXL (Sheldrick, 2015)'
_computing_structure_solution 'SHELXT 2018/2 (Sheldrick, 2018)'
_diffrn_ambient_temperature 150.0
_diffrn_measured_fraction_theta_full 0.986
_diffrn_measured_fraction_theta_max 0.986
_diffrn_measurement_device_type 'Bruker D8 Venture'
_diffrn_measurement_method '\f and \w scans'
_diffrn_radiation_type CuK\a
_diffrn_radiation_wavelength 1.54178
_diffrn_reflns_av_R_equivalents 0.0320
_diffrn_reflns_av_unetI/netI 0.0332
_diffrn_reflns_Laue_measured_fraction_full 0.986
_diffrn_reflns_Laue_measured_fraction_max 0.986
_diffrn_reflns_limit_h_max 36
_diffrn_reflns_limit_h_min -36
_diffrn_reflns_limit_k_max 5
_diffrn_reflns_limit_k_min -5
_diffrn_reflns_limit_l_max 20
_diffrn_reflns_limit_l_min -20
_diffrn_reflns_number 18253
_diffrn_reflns_point_group_measured_fraction_full 0.968
_diffrn_reflns_point_group_measured_fraction_max 0.968
_diffrn_reflns_theta_full 59.414
_diffrn_reflns_theta_max 59.414
_diffrn_reflns_theta_min 2.566
_diffrn_source 'Micro-focus sealed source'
_exptl_absorpt_coefficient_mu 0.680
_exptl_absorpt_correction_T_max 0.7516
_exptl_absorpt_correction_T_min 0.6311
_exptl_absorpt_correction_type multi-scan
_exptl_absorpt_process_details
;
SADABS-2016/2 (Bruker,2016/2) was used for absorption correction.
wR2(int) was 0.1035 before and 0.0444 after correction.
The Ratio of minimum to maximum transmission is 0.8397.
The \l/2 correction factor is Not present.
;
_exptl_crystal_colour 'clear colourless'
_exptl_crystal_colour_lustre clear
_exptl_crystal_colour_primary colourless
_exptl_crystal_density_diffrn 1.199
_exptl_crystal_description needle
_exptl_crystal_F_000 1216
_exptl_crystal_size_max 0.2
_exptl_crystal_size_mid 0.05
_exptl_crystal_size_min 0.01
_refine_diff_density_max 0.765
_refine_diff_density_min -0.374
_refine_diff_density_rms 0.059
_refine_ls_abs_structure_details
;
 Flack x determined using 1573 quotients [(I+)-(I-)]/[(I+)+(I-)]
 (Parsons, Flack and Wagner, Acta Cryst. B69 (2013) 249-259).
;
_refine_ls_abs_structure_Flack -0.02(9)
_refine_ls_extinction_method none
_refine_ls_goodness_of_fit_ref 1.078
_refine_ls_hydrogen_treatment constr
_refine_ls_matrix_type full
_refine_ls_number_parameters 381
_refine_ls_number_reflns 4471
_refine_ls_number_restraints 1
_refine_ls_restrained_S_all 1.078
_refine_ls_R_factor_all 0.0582
_refine_ls_R_factor_gt 0.0536
_refine_ls_shift/su_max 0.001
_refine_ls_shift/su_mean 0.000
_refine_ls_structure_factor_coef Fsqd
_refine_ls_weighting_details 'w=1/[\s^2^(Fo^2^)+(0.0935P)^2^+2.5551P] where P=(Fo^2^+2Fc^2^)/3'
_refine_ls_weighting_scheme calc
_refine_ls_wR_factor_gt 0.1439
_refine_ls_wR_factor_ref 0.1481
_reflns_Friedel_coverage 0.751
_reflns_Friedel_fraction_full 0.945
_reflns_Friedel_fraction_max 0.945
_reflns_number_gt 4102
_reflns_number_total 4471
_reflns_threshold_expression 'I > 2\s(I)'
_cod_data_source_file d3ob00392b2.cif
_cod_data_source_block hari_0m
_cod_database_code 7159419
_shelx_shelxl_version_number 2017/1
_shelx_space_group_comment
;
The symmetry employed for this shelxl refinement is uniquely defined
by the following loop, which should always be used as a source of
symmetry information in preference to the above space-group names.
They are only intended as comments.
;
_shelx_estimated_absorpt_t_max 0.993
_shelx_estimated_absorpt_t_min 0.876
_olex2_refinement_description
;
1. Fixed Uiso
 At 1.2 times of:
  All C(H) groups, All C(H,H) groups
 At 1.5 times of:
  All C(H,H,H) groups
2.a Ternary CH refined with riding coordinates:
 C3'(H3'), C4'(H4'), C1'(H1'), C5(H5)
2.b Secondary CH2 refined with riding coordinates:
 C2'(H2'A,H2'B), C7(H7A,H7B), C4(H4A,H4B), C6(H6A,H6B), C5'(H5'A,H5'B), C3(H3A,
 H3B), C1T(H1TA,H1TB)
2.c Aromatic/amide H refined with riding coordinates:
 C18T(H18T), C17T(H17T), C13T(H13T), C28T(H28T), C14T(H14T), C23T(H23T),
 C24T(H24T), C27T(H27T), C7T(H7T), C4T(H4T), C5T(H5T), C3T(H3T), C6T(H6T)
2.d Idealised Me refined as rotating group:
 C16T(H16A,H16B,H16C), C26T(H26A,H26B,H26C)
;
_smtbx_masks_void_probe_radius 1.2
_smtbx_masks_void_truncation_radius 1.2
_olex2_submission_special_instructions 'No special instructions were received'

loop_
_space_group_symop_operation_xyz
'x, y, z'
'-x, y, -z'
'x+1/2, y+1/2, z'
'-x+1/2, y+1/2, -z'

loop_
_atom_site_label
_atom_site_type_symbol
_atom_site_fract_x
_atom_site_fract_y
_atom_site_fract_z
_atom_site_U_iso_or_equiv
_atom_site_adp_type
_atom_site_occupancy
_atom_site_site_symmetry_order
_atom_site_calc_flag
_atom_site_refinement_flags_posn
_atom_site_refinement_flags_adp
_atom_site_refinement_flags_occupancy
_atom_site_disorder_assembly
_atom_site_disorder_group
O3' O 0.74601(8) 0.0105(5) 0.22987(15) 0.0296(7) Uani 1 1 d . . . . .
O5' O 0.68916(8) -0.0348(6) 0.41864(15) 0.0334(7) Uani 1 1 d . . . . .
O1' O 0.66652(8) -0.2045(5) 0.26164(16) 0.0343(7) Uani 1 1 d . . . . .
O11T O 0.77523(10) 0.3801(6) 0.24439(17) 0.0404(8) Uani 1 1 d . . . . .
O5 O 0.51760(10) 0.6260(6) 0.19243(19) 0.0424(8) Uani 1 1 d . . . . .
O2 O 0.60686(10) -0.0504(7) 0.06171(17) 0.0470(9) Uani 1 1 d . . . . .
O21T O 0.72042(10) -0.1636(7) 0.53978(17) 0.0467(9) Uani 1 1 d . . . . .
N1 N 0.61280(10) 0.0443(7) 0.18746(19) 0.0318(8) Uani 1 1 d . . . . .
C12T C 0.78664(12) 0.1124(8) 0.1472(2) 0.0284(9) Uani 1 1 d . . . . .
C11T C 0.76950(12) 0.1851(8) 0.2117(2) 0.0302(10) Uani 1 1 d . . . . .
C3' C 0.72500(12) 0.0621(8) 0.2890(2) 0.0282(9) Uani 1 1 d . . . . .
H3' H 0.743602 0.145117 0.335586 0.034 Uiso 1 1 calc R . . . .
C2 C 0.59041(13) 0.0174(9) 0.1110(2) 0.0353(10) Uani 1 1 d . . . . .
C2' C 0.68517(12) 0.2006(8) 0.2531(2) 0.0281(9) Uani 1 1 d . . . . .
H2'A H 0.689462 0.328740 0.217501 0.034 Uiso 1 1 calc R . . . .
H2'B H 0.673706 0.273677 0.293084 0.034 Uiso 1 1 calc R . . . .
C4' C 0.70956(12) -0.1843(8) 0.3083(2) 0.0307(9) Uani 1 1 d . . . . .
H4' H 0.726288 -0.313559 0.291901 0.037 Uiso 1 1 calc R . . . .
C18T C 0.77478(13) -0.1023(8) 0.1065(2) 0.0334(10) Uani 1 1 d . . . . .
H18T H 0.756973 -0.213242 0.122286 0.040 Uiso 1 1 calc R . . . .
C1' C 0.65720(12) -0.0013(8) 0.2092(2) 0.0290(9) Uani 1 1 d . . . . .
H1' H 0.665738 -0.041523 0.161549 0.035 Uiso 1 1 calc R . . . .
C17T C 0.78897(14) -0.1539(9) 0.0429(2) 0.0368(10) Uani 1 1 d . . . . .
H17T H 0.780692 -0.300583 0.015123 0.044 Uiso 1 1 calc R . . . .
C15T C 0.81519(13) 0.0056(9) 0.0189(2) 0.0359(10) Uani 1 1 d . . . . .
C21T C 0.69682(13) -0.0279(9) 0.4964(2) 0.0345(11) Uani 1 1 d . . . . .
C13T C 0.81368(14) 0.2711(8) 0.1246(2) 0.0363(10) Uani 1 1 d . . . . .
H13T H 0.822284 0.417149 0.152535 0.044 Uiso 1 1 calc R . . . .
C5 C 0.53401(14) 0.3875(9) 0.1888(3) 0.0377(11) Uani 1 1 d . . . . .
H5 H 0.514200 0.268173 0.201092 0.045 Uiso 1 1 calc R . . . .
C7 C 0.59289(13) 0.0982(9) 0.2491(2) 0.0358(11) Uani 1 1 d . . . . .
H7A H 0.613506 0.068758 0.300075 0.043 Uiso 1 1 calc R . . . .
H7B H 0.569344 -0.015829 0.244271 0.043 Uiso 1 1 calc R . . . .
C4 C 0.53512(14) 0.3439(10) 0.1061(3) 0.0416(11) Uani 1 1 d . . . . .
H4A H 0.556548 0.451116 0.094938 0.050 Uiso 1 1 calc R . . . .
H4B H 0.507667 0.389510 0.070293 0.050 Uiso 1 1 calc R . . . .
C6 C 0.57642(13) 0.3557(9) 0.2479(2) 0.0372(11) Uani 1 1 d . . . . .
H6A H 0.574075 0.397299 0.300148 0.045 Uiso 1 1 calc R . . . .
H6B H 0.596659 0.468988 0.235526 0.045 Uiso 1 1 calc R . . . .
C5' C 0.71248(13) -0.2212(9) 0.3925(2) 0.0343(10) Uani 1 1 d . . . . .
H5'A H 0.701095 -0.382295 0.399798 0.041 Uiso 1 1 calc R . . . .
H5'B H 0.742168 -0.215575 0.423789 0.041 Uiso 1 1 calc R . . . .
C28T C 0.64715(15) 0.3297(10) 0.4713(3) 0.0454(12) Uani 1 1 d . . . . .
H28T H 0.643739 0.317292 0.417104 0.054 Uiso 1 1 calc R . . . .
C22T C 0.67287(13) 0.1681(10) 0.5217(2) 0.0399(11) Uani 1 1 d . . . . .
C3 C 0.54487(14) 0.0814(9) 0.0895(3) 0.0400(11) Uani 1 1 d . . . . .
H3A H 0.530770 -0.027473 0.117980 0.048 Uiso 1 1 calc R . . . .
H3B H 0.532643 0.049756 0.033331 0.048 Uiso 1 1 calc R . . . .
C14T C 0.82783(15) 0.2145(9) 0.0616(3) 0.0403(11) Uani 1 1 d . . . . .
H14T H 0.846679 0.321477 0.047103 0.048 Uiso 1 1 calc R . . . .
C16T C 0.82914(17) -0.0497(10) -0.0525(3) 0.0503(13) Uani 1 1 d . . . . .
H16A H 0.835478 -0.222758 -0.053623 0.076 Uiso 1 1 calc GR . . . .
H16B H 0.854246 0.044917 -0.051045 0.076 Uiso 1 1 calc GR . . . .
H16C H 0.806721 -0.007090 -0.099150 0.076 Uiso 1 1 calc GR . . . .
C23T C 0.67806(15) 0.1905(12) 0.6020(3) 0.0528(14) Uani 1 1 d . . . . .
H23T H 0.696103 0.082107 0.637129 0.063 Uiso 1 1 calc R . . . .
C24T C 0.65754(18) 0.3654(13) 0.6298(3) 0.0614(17) Uani 1 1 d . . . . .
H24T H 0.661101 0.376409 0.684077 0.074 Uiso 1 1 calc R . . . .
C25T C 0.6316(2) 0.5275(13) 0.5803(4) 0.0667(19) Uani 1 1 d . . . . .
C27T C 0.62637(18) 0.5092(12) 0.4992(3) 0.0605(15) Uani 1 1 d . . . . .
H27T H 0.608704 0.619814 0.464349 0.073 Uiso 1 1 calc R . . . .
C7T C 0.4475(2) 0.9038(14) 0.1594(5) 0.078(2) Uani 1 1 d . . . . .
H7T H 0.452568 0.799745 0.120870 0.093 Uiso 1 1 calc R . . . .
C4T C 0.4275(2) 1.1500(15) 0.2707(4) 0.079(2) Uani 1 1 d . . . . .
H4T H 0.419902 1.215783 0.313720 0.094 Uiso 1 1 calc R . . . .
C5T C 0.4083(2) 1.2355(17) 0.1995(6) 0.096(3) Uani 1 1 d . . . . .
H5T H 0.389870 1.370210 0.191392 0.116 Uiso 1 1 calc R . . . .
C2T C 0.4666(2) 0.8644(14) 0.2316(6) 0.085(2) Uani 1 1 d . . . . .
C26T C 0.6087(3) 0.7219(15) 0.6110(5) 0.093(2) Uani 1 1 d . . . . .
H26A H 0.583190 0.653976 0.619401 0.139 Uiso 1 1 calc GR . . . .
H26B H 0.601373 0.854540 0.573317 0.139 Uiso 1 1 calc GR . . . .
H26C H 0.626827 0.783699 0.660277 0.139 Uiso 1 1 calc GR . . . .
C3T C 0.4559(3) 0.9821(19) 0.2838(6) 0.110(3) Uani 1 1 d . . . . .
H3T H 0.469837 0.944282 0.336385 0.132 Uiso 1 1 calc R . . . .
C6T C 0.4178(2) 1.107(2) 0.1353(4) 0.119(4) Uani 1 1 d . . . . .
H6T H 0.405921 1.151247 0.082534 0.143 Uiso 1 1 calc R . . . .
C1T C 0.5007(3) 0.6621(17) 0.2533(5) 0.102(3) Uani 1 1 d . . . . .
H1TA H 0.523048 0.710534 0.300261 0.122 Uiso 1 1 calc R . . . .
H1TB H 0.488065 0.509599 0.264947 0.122 Uiso 1 1 calc R . . . .

loop_
_atom_site_aniso_label
_atom_site_aniso_U_11
_atom_site_aniso_U_22
_atom_site_aniso_U_33
_atom_site_aniso_U_23
_atom_site_aniso_U_13
_atom_site_aniso_U_12
O3' 0.0370(15) 0.0248(16) 0.0294(14) -0.0027(12) 0.0134(12) -0.0027(13)
O5' 0.0347(15) 0.0395(19) 0.0252(14) 0.0053(13) 0.0072(11) 0.0029(13)
O1' 0.0338(15) 0.0259(17) 0.0381(16) 0.0035(13) 0.0020(12) -0.0005(13)
O11T 0.0540(18) 0.0323(19) 0.0386(17) -0.0087(14) 0.0193(14) -0.0086(15)
O5 0.0426(17) 0.035(2) 0.0553(19) -0.0015(15) 0.0230(15) 0.0003(15)
O2 0.0478(18) 0.058(2) 0.0305(16) -0.0074(16) 0.0040(14) 0.0062(17)
O21T 0.0485(18) 0.054(2) 0.0330(16) 0.0131(17) 0.0048(14) 0.0013(18)
N1 0.0300(17) 0.033(2) 0.0286(17) -0.0027(15) 0.0027(14) 0.0006(16)
C12T 0.032(2) 0.026(2) 0.027(2) -0.0019(17) 0.0073(16) 0.0010(18)
C11T 0.031(2) 0.032(3) 0.026(2) -0.001(2) 0.0054(17) -0.003(2)
C3' 0.033(2) 0.026(2) 0.0248(19) -0.0044(17) 0.0079(16) 0.0004(18)
C2 0.039(2) 0.030(3) 0.032(2) -0.002(2) 0.0022(19) -0.004(2)
C2' 0.035(2) 0.024(2) 0.0238(19) -0.0025(18) 0.0059(17) 0.0001(18)
C4' 0.031(2) 0.027(2) 0.031(2) 0.0013(19) 0.0036(17) 0.0008(19)
C18T 0.038(2) 0.027(2) 0.037(2) -0.0011(19) 0.0127(18) -0.002(2)
C1' 0.033(2) 0.025(2) 0.027(2) 0.0024(18) 0.0041(16) 0.0015(18)
C17T 0.047(2) 0.031(3) 0.032(2) -0.006(2) 0.0102(19) 0.002(2)
C15T 0.042(2) 0.035(3) 0.033(2) 0.002(2) 0.0142(19) 0.008(2)
C21T 0.030(2) 0.044(3) 0.027(2) 0.005(2) 0.0044(18) -0.009(2)
C13T 0.046(2) 0.030(3) 0.035(2) -0.0027(19) 0.014(2) -0.001(2)
C5 0.035(2) 0.032(3) 0.048(3) 0.000(2) 0.0139(19) -0.002(2)
C7 0.036(2) 0.041(3) 0.030(2) 0.002(2) 0.0070(18) -0.004(2)
C4 0.039(2) 0.041(3) 0.041(2) 0.003(2) 0.0054(19) 0.006(2)
C6 0.039(2) 0.036(3) 0.038(2) -0.008(2) 0.0131(19) -0.007(2)
C5' 0.035(2) 0.032(3) 0.036(2) 0.0087(19) 0.0092(18) 0.007(2)
C28T 0.048(3) 0.049(3) 0.043(3) -0.007(3) 0.018(2) -0.004(3)
C22T 0.033(2) 0.053(3) 0.034(2) -0.004(2) 0.0100(18) -0.013(2)
C3 0.038(2) 0.039(3) 0.035(2) -0.002(2) -0.0032(19) 0.003(2)
C14T 0.047(3) 0.036(3) 0.045(3) 0.003(2) 0.023(2) -0.002(2)
C16T 0.068(3) 0.047(3) 0.046(3) 0.000(2) 0.031(2) 0.005(3)
C23T 0.045(3) 0.083(4) 0.034(2) -0.009(3) 0.016(2) -0.020(3)
C24T 0.059(3) 0.082(5) 0.053(3) -0.020(3) 0.031(3) -0.027(4)
C25T 0.072(4) 0.066(4) 0.083(4) -0.035(4) 0.056(3) -0.033(4)
C27T 0.066(3) 0.052(3) 0.073(4) -0.013(3) 0.035(3) -0.003(3)
C7T 0.046(3) 0.071(5) 0.124(6) -0.057(5) 0.037(4) -0.023(3)
C4T 0.082(4) 0.078(5) 0.091(5) -0.010(4) 0.049(4) 0.010(4)
C5T 0.057(4) 0.091(6) 0.141(7) 0.021(6) 0.028(4) 0.028(4)
C2T 0.071(4) 0.046(4) 0.143(8) 0.007(5) 0.037(5) -0.007(3)
C26T 0.117(6) 0.064(5) 0.128(6) -0.028(5) 0.085(5) -0.011(4)
C3T 0.113(6) 0.101(7) 0.149(8) 0.060(7) 0.090(6) 0.033(6)
C6T 0.071(5) 0.194(12) 0.067(4) -0.001(6) -0.023(4) -0.030(7)
C1T 0.094(5) 0.084(6) 0.133(7) 0.015(5) 0.041(5) 0.019(5)

loop_
_atom_type_symbol
_atom_type_description
_atom_type_scat_dispersion_real
_atom_type_scat_dispersion_imag
_atom_type_scat_source
C C 0.0181 0.0091 'International Tables Vol C Tables 4.2.6.8 and 6.1.1.4'
H H 0.0000 0.0000 'International Tables Vol C Tables 4.2.6.8 and 6.1.1.4'
N N 0.0311 0.0180 'International Tables Vol C Tables 4.2.6.8 and 6.1.1.4'
O O 0.0492 0.0322 'International Tables Vol C Tables 4.2.6.8 and 6.1.1.4'

loop_
_geom_angle_atom_site_label_1
_geom_angle_atom_site_label_2
_geom_angle_atom_site_label_3
_geom_angle
_geom_angle_site_symmetry_1
_geom_angle_site_symmetry_3
_geom_angle_publ_flag
C11T O3' C3' 118.2(3) . . ?
C21T O5' C5' 113.2(3) . . ?
C1' O1' C4' 108.3(3) . . ?
C1T O5 C5 114.5(5) . . ?
C2 N1 C1' 118.6(3) . . ?
C2 N1 C7 122.7(3) . . ?
C1' N1 C7 118.5(3) . . ?
C18T C12T C11T 121.7(4) . . ?
C18T C12T C13T 119.6(4) . . ?
C13T C12T C11T 118.6(4) . . ?
O3' C11T C12T 112.1(4) . . ?
O11T C11T O3' 122.9(4) . . ?
O11T C11T C12T 125.0(4) . . ?
O3' C3' H3' 112.8 . . ?
O3' C3' C2' 109.4(3) . . ?
O3' C3' C4' 104.7(3) . . ?
C2' C3' H3' 112.8 . . ?
C2' C3' C4' 103.7(3) . . ?
C4' C3' H3' 112.8 . . ?
O2 C2 N1 121.9(4) . . ?
O2 C2 C3 120.8(4) . . ?
N1 C2 C3 117.2(4) . . ?
C3' C2' H2'A 111.6 . . ?
C3' C2' H2'B 111.6 . . ?
C3' C2' C1' 100.7(3) . . ?
H2'A C2' H2'B 109.4 . . ?
C1' C2' H2'A 111.6 . . ?
C1' C2' H2'B 111.6 . . ?
O1' C4' C3' 106.2(3) . . ?
O1' C4' H4' 108.5 . . ?
O1' C4' C5' 110.2(3) . . ?
C3' C4' H4' 108.5 . . ?
C5' C4' C3' 114.8(4) . . ?
C5' C4' H4' 108.5 . . ?
C12T C18T H18T 120.1 . . ?
C17T C18T C12T 119.8(4) . . ?
C17T C18T H18T 120.1 . . ?
O1' C1' C2' 104.2(3) . . ?
O1' C1' H1' 109.0 . . ?
N1 C1' O1' 109.1(3) . . ?
N1 C1' C2' 116.3(4) . . ?
N1 C1' H1' 109.0 . . ?
C2' C1' H1' 109.0 . . ?
C18T C17T H17T 119.5 . . ?
C18T C17T C15T 121.0(4) . . ?
C15T C17T H17T 119.5 . . ?
C17T C15T C16T 120.2(4) . . ?
C14T C15T C17T 118.5(4) . . ?
C14T C15T C16T 121.3(4) . . ?
O5' C21T C22T 112.1(4) . . ?
O21T C21T O5' 123.5(4) . . ?
O21T C21T C22T 124.4(4) . . ?
C12T C13T H13T 120.2 . . ?
C14T C13T C12T 119.6(4) . . ?
C14T C13T H13T 120.2 . . ?
O5 C5 H5 108.2 . . ?
O5 C5 C4 107.8(4) . . ?
O5 C5 C6 111.5(4) . . ?
C4 C5 H5 108.2 . . ?
C4 C5 C6 113.0(4) . . ?
C6 C5 H5 108.2 . . ?
N1 C7 H7A 108.6 . . ?
N1 C7 H7B 108.6 . . ?
N1 C7 C6 114.5(4) . . ?
H7A C7 H7B 107.6 . . ?
C6 C7 H7A 108.6 . . ?
C6 C7 H7B 108.6 . . ?
C5 C4 H4A 108.8 . . ?
C5 C4 H4B 108.8 . . ?
C5 C4 C3 113.9(4) . . ?
H4A C4 H4B 107.7 . . ?
C3 C4 H4A 108.8 . . ?
C3 C4 H4B 108.8 . . ?
C5 C6 C7 112.2(4) . . ?
C5 C6 H6A 109.2 . . ?
C5 C6 H6B 109.2 . . ?
C7 C6 H6A 109.2 . . ?
C7 C6 H6B 109.2 . . ?
H6A C6 H6B 107.9 . . ?
O5' C5' C4' 110.0(3) . . ?
O5' C5' H5'A 109.7 . . ?
O5' C5' H5'B 109.7 . . ?
C4' C5' H5'A 109.7 . . ?
C4' C5' H5'B 109.7 . . ?
H5'A C5' H5'B 108.2 . . ?
C22T C28T H28T 119.7 . . ?
C27T C28T H28T 119.7 . . ?
C27T C28T C22T 120.5(5) . . ?
C28T C22T C21T 123.8(4) . . ?
C28T C22T C23T 119.1(5) . . ?
C23T C22T C21T 117.0(5) . . ?
C2 C3 C4 115.3(4) . . ?
C2 C3 H3A 108.4 . . ?
C2 C3 H3B 108.4 . . ?
C4 C3 H3A 108.4 . . ?
C4 C3 H3B 108.4 . . ?
H3A C3 H3B 107.5 . . ?
C15T C14T H14T 119.3 . . ?
C13T C14T C15T 121.5(4) . . ?
C13T C14T H14T 119.3 . . ?
C15T C16T H16A 109.5 . . ?
C15T C16T H16B 109.5 . . ?
C15T C16T H16C 109.5 . . ?
H16A C16T H16B 109.5 . . ?
H16A C16T H16C 109.5 . . ?
H16B C16T H16C 109.5 . . ?
C22T C23T H23T 119.7 . . ?
C24T C23T C22T 120.7(6) . . ?
C24T C23T H23T 119.7 . . ?
C23T C24T H24T 119.5 . . ?
C23T C24T C25T 120.9(5) . . ?
C25T C24T H24T 119.5 . . ?
C24T C25T C27T 119.1(6) . . ?
C24T C25T C26T 121.0(6) . . ?
C27T C25T C26T 119.8(7) . . ?
C28T C27T C25T 119.6(6) . . ?
C28T C27T H27T 120.2 . . ?
C25T C27T H27T 120.2 . . ?
C2T C7T H7T 119.3 . . ?
C2T C7T C6T 121.4(7) . . ?
C6T C7T H7T 119.3 . . ?
C5T C4T H4T 118.4 . . ?
C3T C4T H4T 118.4 . . ?
C3T C4T C5T 123.3(8) . . ?
C4T C5T H5T 122.3 . . ?
C4T C5T C6T 115.5(7) . . ?
C6T C5T H5T 122.3 . . ?
C7T C2T C1T 119.3(8) . . ?
C3T C2T C7T 119.5(8) . . ?
C3T C2T C1T 121.1(9) . . ?
C25T C26T H26A 109.5 . . ?
C25T C26T H26B 109.5 . . ?
C25T C26T H26C 109.5 . . ?
H26A C26T H26B 109.5 . . ?
H26A C26T H26C 109.5 . . ?
H26B C26T H26C 109.5 . . ?
C4T C3T H3T 117.5 . . ?
C2T C3T C4T 125.0(10) . . ?
C2T C3T H3T 117.5 . . ?
C7T C6T H6T 122.8 . . ?
C5T C6T C7T 114.5(7) . . ?
C5T C6T H6T 122.8 . . ?
O5 C1T C2T 109.6(7) . . ?
O5 C1T H1TA 109.7 . . ?
O5 C1T H1TB 109.7 . . ?
C2T C1T H1TA 109.7 . . ?
C2T C1T H1TB 109.7 . . ?
H1TA C1T H1TB 108.2 . . ?

loop_
_geom_bond_atom_site_label_1
_geom_bond_atom_site_label_2
_geom_bond_distance
_geom_bond_site_symmetry_2
_geom_bond_publ_flag
O3' C11T 1.338(5) . ?
O3' C3' 1.456(5) . ?
O5' C21T 1.347(5) . ?
O5' C5' 1.445(5) . ?
O1' C4' 1.446(5) . ?
O1' C1' 1.441(5) . ?
O11T C11T 1.216(5) . ?
O5 C5 1.434(6) . ?
O5 C1T 1.378(9) . ?
O2 C2 1.224(5) . ?
O21T C21T 1.200(5) . ?
N1 C2 1.372(5) . ?
N1 C1' 1.441(5) . ?
N1 C7 1.472(5) . ?
C12T C11T 1.484(6) . ?
C12T C18T 1.390(6) . ?
C12T C13T 1.396(6) . ?
C3' H3' 1.0000 . ?
C3' C2' 1.509(6) . ?
C3' C4' 1.528(6) . ?
C2 C3 1.498(6) . ?
C2' H2'A 0.9900 . ?
C2' H2'B 0.9900 . ?
C2' C1' 1.522(6) . ?
C4' H4' 1.0000 . ?
C4' C5' 1.501(6) . ?
C18T H18T 0.9500 . ?
C18T C17T 1.383(6) . ?
C1' H1' 1.0000 . ?
C17T H17T 0.9500 . ?
C17T C15T 1.391(7) . ?
C15T C14T 1.382(7) . ?
C15T C16T 1.514(6) . ?
C21T C22T 1.489(7) . ?
C13T H13T 0.9500 . ?
C13T C14T 1.380(6) . ?
C5 H5 1.0000 . ?
C5 C4 1.516(6) . ?
C5 C6 1.518(6) . ?
C7 H7A 0.9900 . ?
C7 H7B 0.9900 . ?
C7 C6 1.522(7) . ?
C4 H4A 0.9900 . ?
C4 H4B 0.9900 . ?
C4 C3 1.533(7) . ?
C6 H6A 0.9900 . ?
C6 H6B 0.9900 . ?
C5' H5'A 0.9900 . ?
C5' H5'B 0.9900 . ?
C28T H28T 0.9500 . ?
C28T C22T 1.382(7) . ?
C28T C27T 1.381(8) . ?
C22T C23T 1.409(6) . ?
C3 H3A 0.9900 . ?
C3 H3B 0.9900 . ?
C14T H14T 0.9500 . ?
C16T H16A 0.9800 . ?
C16T H16B 0.9800 . ?
C16T H16C 0.9800 . ?
C23T H23T 0.9500 . ?
C23T C24T 1.356(9) . ?
C24T H24T 0.9500 . ?
C24T C25T 1.380(10) . ?
C25T C27T 1.420(9) . ?
C25T C26T 1.507(9) . ?
C27T H27T 0.9500 . ?
C7T H7T 0.9500 . ?
C7T C2T 1.291(11) . ?
C7T C6T 1.478(14) . ?
C4T H4T 0.9500 . ?
C4T C5T 1.343(10) . ?
C4T C3T 1.298(11) . ?
C5T H5T 0.9500 . ?
C5T C6T 1.460(13) . ?
C2T C3T 1.271(12) . ?
C2T C1T 1.562(11) . ?
C26T H26A 0.9800 . ?
C26T H26B 0.9800 . ?
C26T H26C 0.9800 . ?
C3T H3T 0.9500 . ?
C6T H6T 0.9500 . ?
C1T H1TA 0.9900 . ?
C1T H1TB 0.9900 . ?

loop_
_geom_torsion_atom_site_label_1
_geom_torsion_atom_site_label_2
_geom_torsion_atom_site_label_3
_geom_torsion_atom_site_label_4
_geom_torsion
_geom_torsion_site_symmetry_1
_geom_torsion_site_symmetry_2
_geom_torsion_site_symmetry_3
_geom_torsion_site_symmetry_4
_geom_torsion_publ_flag
O3' C3' C2' C1' 75.5(4) . . . . ?
O3' C3' C4' O1' -95.8(3) . . . . ?
O3' C3' C4' C5' 142.2(3) . . . . ?
O5' C21T C22T C28T -2.5(6) . . . . ?
O5' C21T C22T C23T 179.2(4) . . . . ?
O1' C4' C5' O5' -62.3(5) . . . . ?
O5 C5 C4 C3 -170.1(4) . . . . ?
O5 C5 C6 C7 175.8(3) . . . . ?
O2 C2 C3 C4 -118.7(5) . . . . ?
O21T C21T C22T C28T 177.1(5) . . . . ?
O21T C21T C22T C23T -1.2(7) . . . . ?
N1 C2 C3 C4 59.6(6) . . . . ?
N1 C7 C6 C5 81.0(4) . . . . ?
C12T C18T C17T C15T 0.2(6) . . . . ?
C12T C13T C14T C15T 1.3(7) . . . . ?
C11T O3' C3' C2' 81.5(4) . . . . ?
C11T O3' C3' C4' -167.9(3) . . . . ?
C11T C12T C18T C17T 174.9(4) . . . . ?
C11T C12T C13T C14T -175.8(4) . . . . ?
C3' O3' C11T O11T 2.9(6) . . . . ?
C3' O3' C11T C12T -176.3(3) . . . . ?
C3' C2' C1' O1' 40.8(4) . . . . ?
C3' C2' C1' N1 161.0(3) . . . . ?
C3' C4' C5' O5' 57.6(4) . . . . ?
C2 N1 C1' O1' -116.3(4) . . . . ?
C2 N1 C1' C2' 126.2(4) . . . . ?
C2 N1 C7 C6 -72.6(5) . . . . ?
C2' C3' C4' O1' 18.9(4) . . . . ?
C2' C3' C4' C5' -103.1(4) . . . . ?
C4' O1' C1' N1 -155.2(3) . . . . ?
C4' O1' C1' C2' -30.3(4) . . . . ?
C4' C3' C2' C1' -35.8(4) . . . . ?
C18T C12T C11T O3' 6.9(5) . . . . ?
C18T C12T C11T O11T -172.2(4) . . . . ?
C18T C12T C13T C14T 0.9(6) . . . . ?
C18T C17T C15T C14T 1.9(6) . . . . ?
C18T C17T C15T C16T -177.8(4) . . . . ?
C1' O1' C4' C3' 7.1(4) . . . . ?
C1' O1' C4' C5' 132.0(4) . . . . ?
C1' N1 C2 O2 2.1(7) . . . . ?
C1' N1 C2 C3 -176.2(4) . . . . ?
C1' N1 C7 C6 112.6(4) . . . . ?
C17T C15T C14T C13T -2.7(7) . . . . ?
C21T O5' C5' C4' -167.9(3) . . . . ?
C21T C22T C23T C24T 179.6(5) . . . . ?
C13T C12T C11T O3' -176.5(4) . . . . ?
C13T C12T C11T O11T 4.4(6) . . . . ?
C13T C12T C18T C17T -1.6(6) . . . . ?
C5 O5 C1T C2T -153.3(5) . . . . ?
C5 C4 C3 C2 -84.0(5) . . . . ?
C7 N1 C2 O2 -172.8(4) . . . . ?
C7 N1 C2 C3 9.0(6) . . . . ?
C7 N1 C1' O1' 58.8(5) . . . . ?
C7 N1 C1' C2' -58.7(5) . . . . ?
C4 C5 C6 C7 -62.7(5) . . . . ?
C6 C5 C4 C3 66.3(5) . . . . ?
C5' O5' C21T O21T -0.5(6) . . . . ?
C5' O5' C21T C22T 179.1(3) . . . . ?
C28T C22T C23T C24T 1.2(7) . . . . ?
C22T C28T C27T C25T 0.1(8) . . . . ?
C22T C23T C24T C25T -0.9(8) . . . . ?
C16T C15T C14T C13T 177.0(4) . . . . ?
C23T C24T C25T C27T 0.1(8) . . . . ?
C23T C24T C25T C26T 180.0(5) . . . . ?
C24T C25T C27T C28T 0.3(8) . . . . ?
C27T C28T C22T C21T -179.1(5) . . . . ?
C27T C28T C22T C23T -0.8(7) . . . . ?
C7T C2T C3T C4T -2.5(14) . . . . ?
C7T C2T C1T O5 25.6(10) . . . . ?
C4T C5T C6T C7T -0.4(11) . . . . ?
C5T C4T C3T C2T -6.2(15) . . . . ?
C2T C7T C6T C5T -7.5(11) . . . . ?
C26T C25T C27T C28T -179.6(6) . . . . ?
C3T C4T C5T C6T 7.0(13) . . . . ?
C3T C2T C1T O5 -157.9(8) . . . . ?
C6T C7T C2T C3T 9.2(11) . . . . ?
C6T C7T C2T C1T -174.3(7) . . . . ?
C1T O5 C5 C4 157.9(5) . . . . ?
C1T O5 C5 C6 -77.6(6) . . . . ?
C1T C2T C3T C4T -178.9(8) . . . . ?

loop_
_smtbx_masks_void_nr
_smtbx_masks_void_average_x
_smtbx_masks_void_average_y
_smtbx_masks_void_average_z
_smtbx_masks_void_volume
_smtbx_masks_void_count_electrons
_smtbx_masks_void_content
1 0.000 -0.231 0.500 152.2 35.8 '2 methanol'
2 0.073 0.000 0.975 7.3 0.3 ?
3 0.500 -0.997 0.500 152.2 35.8 '2 methanol'
4 0.427 0.500 0.025 7.3 0.3 ?
5 0.573 0.500 0.975 7.3 0.3 ?
6 0.927 0.000 0.025 7.3 0.3 ?
